data_2205821
loop_
_publ_author_name
'Lohani, Sachin'
'Zhang, Yuegang'
'Chyall, Leonard J.'
'Mougin-Andres, Patricia'
'Muller, Francis X.'
'Grant, David J. W.'

_publ_section_title
;
Carbamazepine--2,2,2-trifluoroethanol (1/1)
;
_journal_issue 5
_journal_name_full 'Acta Crystallographica, Section E'
_journal_page_first o1312
_journal_page_last o1310
_journal_paper_doi 10.1107/S1600536805010299
_journal_volume 61
_journal_year 2005
_chemical_formula_iupac 'C15 H12 N2 O, C2 H3 F3 O'
_chemical_formula_moiety 'C15 H12 N2 O, C2 H3 F3 O'
_chemical_formula_sum 'C17 H15 F3 N2 O2'
_chemical_formula_weight 336.31
_chemical_name_common
;
Carbamazepine--2,2,2-trifluoroethanol (1/1)
;
_chemical_name_systematic
;
5H-dibenzo[b,f]azepine-5-carboxamide--2,2,2-trifluoroethanol (1/1)
;
_space_group_crystal_system triclinic
_space_group_IT_number 2
_space_group_name_Hall '-P 1'
_space_group_name_H-M_alt 'P -1'
_atom_sites_solution_hydrogens mixed
_atom_sites_solution_primary direct
_atom_sites_solution_secondary difmap
_audit_creation_method SHELXL-97
_cell_angle_alpha 62.419(2)
_cell_angle_beta 88.218(2)
_cell_angle_gamma 84.286(2)
_cell_formula_units_Z 4
_cell_length_a 10.236(2)
_cell_length_b 12.937(2)
_cell_length_c 13.614(2)
_cell_measurement_reflns_used 2681
_cell_measurement_temperature 173(2)
_cell_measurement_theta_max 25.1
_cell_measurement_theta_min 1.7
_cell_volume 1589.8(5)
_computing_cell_refinement 'SAINT (Bruker, 2003)'
_computing_data_collection 'SMART (Bruker, 2001)'
_computing_data_reduction SAINT
_computing_molecular_graphics SHELXTL
_computing_publication_material
;
SHELXTL, ORTEP-3 for Windows (Farrugia, 1997) and MERCURY (Bruno <i>et
al.</i>, 2002)
;
_computing_structure_refinement 'SHELXL in SHELXTL'
_computing_structure_solution 'SHELXS in SHELXTL (Bruker, 2000)'
_diffrn_ambient_temperature 173(2)
_diffrn_measured_fraction_theta_full 0.996
_diffrn_measured_fraction_theta_max 0.996
_diffrn_measurement_device_type 'Siemens SMART Platform CCD'
_diffrn_measurement_method \w
_diffrn_radiation_monochromator graphite
_diffrn_radiation_source 'normal-focus sealed tube'
_diffrn_radiation_type MoK\a
_diffrn_radiation_wavelength 0.71073
_diffrn_reflns_av_R_equivalents 0.0329
_diffrn_reflns_av_sigmaI/netI 0.0362
_diffrn_reflns_limit_h_max 12
_diffrn_reflns_limit_h_min -12
_diffrn_reflns_limit_k_max 15
_diffrn_reflns_limit_k_min -15
_diffrn_reflns_limit_l_max 16
_diffrn_reflns_limit_l_min -16
_diffrn_reflns_number 15796
_diffrn_reflns_theta_full 25.07
_diffrn_reflns_theta_max 25.07
_diffrn_reflns_theta_min 1.69
_exptl_absorpt_coefficient_mu 0.117
_exptl_absorpt_correction_T_max 0.973
_exptl_absorpt_correction_T_min 0.940
_exptl_absorpt_correction_type multi-scan
_exptl_absorpt_process_details '(SADABS; Bruker 2000)'
_exptl_crystal_colour colorless
_exptl_crystal_density_diffrn 1.405
_exptl_crystal_density_method 'not measured'
_exptl_crystal_description needles
_exptl_crystal_F_000 696
_exptl_crystal_size_max 0.5
_exptl_crystal_size_mid 0.5
_exptl_crystal_size_min 0.25
_refine_diff_density_max 0.351
_refine_diff_density_min -0.268
_refine_ls_extinction_method none
_refine_ls_goodness_of_fit_ref 1.052
_refine_ls_hydrogen_treatment constr
_refine_ls_matrix_type full
_refine_ls_number_parameters 433
_refine_ls_number_reflns 5632
_refine_ls_number_restraints 0
_refine_ls_restrained_S_all 1.052
_refine_ls_R_factor_all 0.0682
_refine_ls_R_factor_gt 0.0464
_refine_ls_shift/su_max 0.000
_refine_ls_shift/su_mean 0.000
_refine_ls_structure_factor_coef Fsqd
_refine_ls_weighting_details 'calc w = 1/[\s^2^(Fo^2^)+(0.0726P)^2^+0.4499P] where P = (Fo^2^+2Fc^2^)/3'
_refine_ls_weighting_scheme calc
_refine_ls_wR_factor_gt 0.1217
_refine_ls_wR_factor_ref 0.1403
_reflns_number_gt 4132
_reflns_number_total 5632
_reflns_threshold_expression I>2\s(I)
_cod_data_source_file wk6047.cif
_cod_depositor_comments
;
 Updating space group information.

 Antanas Vaitkus,
 2018-05-07

The following automatic conversions were performed:

'_atom_sites_solution_hydrogens' value 'geom and difmap' was changed
to 'mixed'.

Automatic conversion script
Id: cif_fix_values 6452 2018-10-05 10:23:21Z andrius 
;
_cod_database_code 2205821

loop_
_space_group_symop_id
_space_group_symop_operation_xyz
1 x,y,z
2 -x,-y,-z

loop_
_atom_site_label
_atom_site_fract_x
_atom_site_fract_y
_atom_site_fract_z
_atom_site_U_iso_or_equiv
_atom_site_adp_type
_atom_site_calc_flag
_atom_site_refinement_flags
_atom_site_occupancy
_atom_site_type_symbol
C15A 0.62516(19) 0.62741(17) 0.40291(15) 0.0330(4) Uani d . 1 C
C14A 0.49428(18) 0.81621(17) 0.34867(15) 0.0326(4) Uani d . 1 C
C13A 0.3944(2) 0.8004(2) 0.42477(17) 0.0403(5) Uani d . 1 C
H13A 0.3569 0.7278 0.4596 0.048 Uiso calc R 1 H
C12A 0.3497(2) 0.8896(2) 0.44988(19) 0.0474(6) Uani d . 1 C
H12A 0.2820 0.8785 0.5022 0.057 Uiso calc R 1 H
C11A 0.4041(2) 0.9951(2) 0.39818(19) 0.0503(6) Uani d . 1 C
H11A 0.3739 1.0568 0.4152 0.060 Uiso calc R 1 H
C10A 0.5017(2) 1.01148(19) 0.32223(18) 0.0457(5) Uani d . 1 C
H10A 0.5383 1.0845 0.2877 0.055 Uiso calc R 1 H
C9A 0.54853(19) 0.92335(17) 0.29444(16) 0.0343(5) Uani d . 1 C
C8A 0.6499(2) 0.94552(18) 0.21037(17) 0.0390(5) Uani d . 1 C
H8AA 0.7117 0.9977 0.2057 0.047 Uiso calc R 1 H
C7A 0.6646(2) 0.90058(17) 0.14006(16) 0.0376(5) Uani d . 1 C
H7AA 0.7359 0.9244 0.0907 0.045 Uiso calc R 1 H
C6A 0.58403(18) 0.81870(17) 0.12966(16) 0.0330(4) Uani d . 1 C
C5A 0.5660(2) 0.82508(19) 0.02533(17) 0.0422(5) Uani d . 1 C
H5AA 0.6056 0.8829 -0.0375 0.051 Uiso calc R 1 H
C4A 0.4920(2) 0.7493(2) 0.01209(18) 0.0473(6) Uani d . 1 C
H4AA 0.4804 0.7556 -0.0595 0.057 Uiso calc R 1 H
C3A 0.4344(2) 0.6641(2) 0.10249(19) 0.0491(6) Uani d . 1 C
H3AA 0.3843 0.6110 0.0934 0.059 Uiso calc R 1 H
C2A 0.4499(2) 0.65625(19) 0.20671(18) 0.0420(5) Uani d . 1 C
H2AA 0.4091 0.5987 0.2690 0.050 Uiso calc R 1 H
C1A 0.52462(19) 0.73229(17) 0.21967(15) 0.0323(4) Uani d . 1 C
N1A 0.54444(16) 0.72083(13) 0.32864(12) 0.0323(4) Uani d . 1 N
N2A 0.64442(17) 0.62216(15) 0.50256(13) 0.0414(4) Uani d . 1 N
H2AC 0.6961 0.5643 0.5524 0.050 Uiso calc R 1 H
H2AD 0.6053 0.6766 0.5179 0.050 Uiso calc R 1 H
O1A 0.67789(15) 0.55317(12) 0.37778(11) 0.0429(4) Uani d . 1 O
C15B 0.89693(18) 0.37364(16) 0.61609(15) 0.0294(4) Uani d . 1 C
C14B 1.00371(19) 0.17696(17) 0.67247(16) 0.0328(4) Uani d . 1 C
C13B 1.1030(2) 0.1769(2) 0.60097(19) 0.0463(6) Uani d . 1 C
H13B 1.1542 0.2415 0.5672 0.056 Uiso calc R 1 H
C12B 1.1275(2) 0.0831(3) 0.5788(2) 0.0600(7) Uani d . 1 C
H12B 1.1950 0.0834 0.5292 0.072 Uiso calc R 1 H
C11B 1.0542(3) -0.0110(2) 0.6284(2) 0.0617(8) Uani d . 1 C
H11B 1.0717 -0.0760 0.6137 0.074 Uiso calc R 1 H
C10B 0.9555(3) -0.01112(19) 0.6991(2) 0.0527(6) Uani d . 1 C
H10B 0.9048 -0.0762 0.7320 0.063 Uiso calc R 1 H
C9B 0.9280(2) 0.08242(17) 0.72380(16) 0.0378(5) Uani d . 1 C
C8B 0.8224(2) 0.07978(18) 0.79914(18) 0.0444(5) Uani d . 1 C
H8BA 0.7504 0.0383 0.8000 0.053 Uiso calc R 1 H
C7B 0.8144(2) 0.12841(19) 0.86706(17) 0.0444(5) Uani d . 1 C
H7BA 0.7365 0.1194 0.9089 0.053 Uiso calc R 1 H
C6B 0.9118(2) 0.19383(17) 0.88422(16) 0.0372(5) Uani d . 1 C
C5B 0.9286(3) 0.1873(2) 0.98888(18) 0.0502(6) Uani d . 1 C
H5BA 0.8725 0.1437 1.0473 0.060 Uiso calc R 1 H
C4B 1.0247(3) 0.2426(2) 1.00850(18) 0.0527(6) Uani d . 1 C
H4BA 1.0345 0.2366 1.0801 0.063 Uiso calc R 1 H
C3B 1.1070(2) 0.3066(2) 0.92507(19) 0.0473(6) Uani d . 1 C
H3BA 1.1743 0.3436 0.9395 0.057 Uiso calc R 1 H
C2B 1.0917(2) 0.31688(18) 0.82006(17) 0.0379(5) Uani d . 1 C
H2BA 1.1483 0.3610 0.7622 0.045 Uiso calc R 1 H
C1B 0.99361(18) 0.26262(16) 0.79995(15) 0.0306(4) Uani d . 1 C
N1B 0.97371(15) 0.27746(13) 0.68995(12) 0.0296(4) Uani d . 1 N
N2B 0.86852(17) 0.37830(15) 0.51905(13) 0.0390(4) Uani d . 1 N
H2BC 0.8198 0.4391 0.4694 0.047 Uiso calc R 1 H
H2BD 0.8985 0.3206 0.5047 0.047 Uiso calc R 1 H
O1B 0.85597(14) 0.45396(11) 0.63885(11) 0.0365(3) Uani d . 1 O
C16A 0.7567(2) 0.6417(2) 0.7909(2) 0.0504(6) Uani d . 1 C
C17A 0.8727(2) 0.5565(2) 0.81410(19) 0.0474(6) Uani d . 1 C
H17A 0.9278 0.5566 0.8726 0.057 Uiso calc R 1 H
H17B 0.8444 0.4770 0.8416 0.057 Uiso calc R 1 H
F1A 0.68775(17) 0.61783(17) 0.88273(14) 0.0824(5) Uani d . 1 F
F2A 0.67352(16) 0.64098(17) 0.71814(14) 0.0828(5) Uani d . 1 F
F3A 0.7875(2) 0.74988(13) 0.75315(17) 0.0942(6) Uani d . 1 F
O2A 0.94704(15) 0.58468(14) 0.71770(13) 0.0506(4) Uani d . 1 O
H2AB 0.9248 0.5467 0.6860 0.076 Uiso calc R 1 H
C16B 1.2780(2) 0.6423(2) 0.8262(2) 0.0523(6) Uani d . 1 C
C17B 1.2738(3) 0.6305(2) 0.7239(2) 0.0562(6) Uani d . 1 C
H17C 1.3557 0.6552 0.6825 0.067 Uiso calc R 1 H
H17D 1.2681 0.5473 0.7431 0.067 Uiso calc R 1 H
F1B 1.38374(16) 0.58091(15) 0.88957(14) 0.0811(5) Uani d . 1 F
F2B 1.17429(16) 0.60327(17) 0.88993(13) 0.0785(5) Uani d . 1 F
F3B 1.28132(19) 0.75182(15) 0.80840(16) 0.0881(6) Uani d . 1 F
O2B 1.16503(17) 0.69961(15) 0.65666(13) 0.0561(4) Uani d . 1 O
H2BB 1.0984 0.6622 0.6771 0.084 Uiso calc R 1 H

loop_
_atom_site_aniso_label
_atom_site_aniso_U_11
_atom_site_aniso_U_22
_atom_site_aniso_U_33
_atom_site_aniso_U_12
_atom_site_aniso_U_13
_atom_site_aniso_U_23
C13A 0.0361(11) 0.0496(13) 0.0319(11) -0.0033(9) -0.0022(9) -0.0159(10)
C12A 0.0396(12) 0.0645(16) 0.0393(12) 0.0044(11) 0.0004(10) -0.0268(12)
C11A 0.0568(15) 0.0528(14) 0.0462(13) 0.0099(12) -0.0058(11) -0.0295(12)
C10A 0.0545(14) 0.0378(12) 0.0431(13) -0.0002(10) -0.0073(11) -0.0177(10)
C9A 0.0357(11) 0.0325(10) 0.0292(10) -0.0010(8) -0.0060(8) -0.0097(9)
C14A 0.0308(10) 0.0384(11) 0.0257(10) 0.0001(8) -0.0058(8) -0.0126(9)
C8A 0.0394(11) 0.0338(11) 0.0360(11) -0.0093(9) -0.0011(9) -0.0084(9)
C7A 0.0356(11) 0.0372(11) 0.0284(10) -0.0050(9) 0.0025(8) -0.0051(9)
C6A 0.0307(10) 0.0334(10) 0.0272(10) 0.0038(8) -0.0026(8) -0.0087(8)
C5A 0.0436(12) 0.0470(13) 0.0266(10) 0.0017(10) -0.0015(9) -0.0101(9)
C4A 0.0492(13) 0.0608(15) 0.0318(12) 0.0031(11) -0.0075(10) -0.0225(11)
C3A 0.0526(14) 0.0548(14) 0.0474(14) -0.0063(11) -0.0066(11) -0.0294(12)
C2A 0.0473(13) 0.0407(12) 0.0364(12) -0.0094(10) 0.0017(10) -0.0155(10)
C1A 0.0331(10) 0.0350(10) 0.0251(10) 0.0018(8) -0.0032(8) -0.0116(9)
C15A 0.0353(11) 0.0313(10) 0.0260(10) -0.0057(8) 0.0004(8) -0.0074(8)
N1A 0.0382(9) 0.0305(8) 0.0228(8) -0.0016(7) -0.0021(7) -0.0080(7)
N2A 0.0482(11) 0.0433(10) 0.0272(9) 0.0071(8) -0.0075(8) -0.0135(8)
O1A 0.0542(9) 0.0381(8) 0.0316(8) 0.0075(7) -0.0076(7) -0.0139(7)
C13B 0.0359(12) 0.0659(15) 0.0490(13) 0.0002(10) -0.0012(10) -0.0374(12)
C12B 0.0487(14) 0.087(2) 0.0666(17) 0.0161(14) -0.0097(13) -0.0578(16)
C11B 0.0742(18) 0.0548(16) 0.0673(17) 0.0263(14) -0.0302(15) -0.0421(14)
C10B 0.0725(17) 0.0323(12) 0.0489(14) 0.0067(11) -0.0257(13) -0.0155(11)
C9B 0.0423(12) 0.0296(10) 0.0343(11) 0.0051(9) -0.0157(9) -0.0093(9)
C14B 0.0328(10) 0.0353(11) 0.0307(10) 0.0054(8) -0.0087(8) -0.0167(9)
C8B 0.0446(12) 0.0358(12) 0.0399(12) -0.0116(10) -0.0038(10) -0.0050(10)
C7B 0.0421(12) 0.0420(12) 0.0328(11) -0.0051(10) 0.0045(9) -0.0036(10)
C6B 0.0399(11) 0.0357(11) 0.0264(10) 0.0069(9) -0.0018(9) -0.0080(9)
C5B 0.0630(15) 0.0501(14) 0.0268(11) 0.0035(12) 0.0021(10) -0.0104(10)
C4B 0.0724(17) 0.0538(14) 0.0290(12) 0.0131(13) -0.0131(11) -0.0195(11)
C3B 0.0508(13) 0.0493(13) 0.0476(13) 0.0110(11) -0.0173(11) -0.0293(11)
C2B 0.0365(11) 0.0401(11) 0.0391(12) 0.0034(9) -0.0050(9) -0.0211(10)
C1B 0.0324(10) 0.0300(10) 0.0272(10) 0.0075(8) -0.0033(8) -0.0132(8)
C15B 0.0303(10) 0.0279(10) 0.0277(10) -0.0060(8) 0.0005(8) -0.0102(8)
N1B 0.0333(9) 0.0295(8) 0.0239(8) -0.0001(7) -0.0012(7) -0.0111(7)
N2B 0.0507(11) 0.0345(9) 0.0293(9) 0.0033(8) -0.0093(8) -0.0134(8)
O1B 0.0448(8) 0.0308(7) 0.0324(7) 0.0020(6) -0.0080(6) -0.0140(6)
C16A 0.0561(15) 0.0478(14) 0.0535(15) -0.0025(11) -0.0043(12) -0.0288(12)
C17A 0.0505(13) 0.0458(13) 0.0459(13) -0.0059(10) 0.0003(11) -0.0209(11)
F1A 0.0749(11) 0.1083(14) 0.0754(11) 0.0079(10) 0.0116(9) -0.0557(10)
F2A 0.0634(10) 0.1176(14) 0.0835(12) 0.0156(9) -0.0265(9) -0.0631(11)
F3A 0.1127(15) 0.0419(9) 0.1268(16) 0.0008(9) -0.0037(12) -0.0391(10)
O2A 0.0555(10) 0.0557(10) 0.0535(10) -0.0168(8) 0.0060(8) -0.0343(8)
C16B 0.0547(15) 0.0518(14) 0.0543(15) -0.0088(12) -0.0025(12) -0.0270(12)
C17B 0.0659(17) 0.0586(15) 0.0512(15) -0.0110(13) 0.0067(13) -0.0306(13)
F1B 0.0752(11) 0.0923(12) 0.0717(11) 0.0072(9) -0.0198(9) -0.0361(9)
F2B 0.0739(11) 0.1143(14) 0.0520(9) -0.0157(10) 0.0120(8) -0.0418(9)
F3B 0.1151(14) 0.0635(10) 0.1034(13) -0.0082(9) -0.0332(11) -0.0515(10)
O2B 0.0627(11) 0.0634(11) 0.0473(9) -0.0212(9) 0.0030(8) -0.0273(8)

loop_
_atom_type_symbol
_atom_type_description
_atom_type_scat_dispersion_real
_atom_type_scat_dispersion_imag
_atom_type_scat_source
C C 0.0033 0.0016 'International Tables Vol C Tables 4.2.6.8 and 6.1.1.4'
H H 0.0000 0.0000 'International Tables Vol C Tables 4.2.6.8 and 6.1.1.4'
N N 0.0061 0.0033 'International Tables Vol C Tables 4.2.6.8 and 6.1.1.4'
O O 0.0106 0.0060 'International Tables Vol C Tables 4.2.6.8 and 6.1.1.4'
F F 0.0171 0.0103 'International Tables Vol C Tables 4.2.6.8 and 6.1.1.4'

loop_
_geom_angle_atom_site_label_1
_geom_angle_atom_site_label_2
_geom_angle_atom_site_label_3
_geom_angle
C12A C13A C14A 120.4(2)
C12A C13A H13A 119.8
C14A C13A H13A 119.8
C11A C12A C13A 119.4(2)
C11A C12A H12A 120.3
C13A C12A H12A 120.3
C10A C11A C12A 120.3(2)
C10A C11A H11A 119.8
C12A C11A H11A 119.8
C11A C10A C9A 121.7(2)
C11A C10A H10A 119.2
C9A C10A H10A 119.2
C10A C9A C14A 117.51(19)
C10A C9A C8A 119.99(19)
C14A C9A C8A 122.50(18)
C13A C14A C9A 120.64(19)
C13A C14A N1A 119.56(18)
C9A C14A N1A 119.77(17)
C7A C8A C9A 127.06(19)
C7A C8A H8AA 116.5
C9A C8A H8AA 116.5
C8A C7A C6A 127.73(19)
C8A C7A H7AA 116.1
C6A C7A H7AA 116.1
C1A C6A C5A 117.55(18)
C1A C6A C7A 123.03(18)
C5A C6A C7A 119.42(18)
C4A C5A C6A 121.3(2)
C4A C5A H5AA 119.4
C6A C5A H5AA 119.4
C5A C4A C3A 120.2(2)
C5A C4A H4AA 119.9
C3A C4A H4AA 119.9
C4A C3A C2A 119.8(2)
C4A C3A H3AA 120.1
C2A C3A H3AA 120.1
C1A C2A C3A 119.8(2)
C1A C2A H2AA 120.1
C3A C2A H2AA 120.1
C2A C1A C6A 121.37(18)
C2A C1A N1A 119.56(17)
C6A C1A N1A 119.06(17)
O1A C15A N2A 122.29(18)
O1A C15A N1A 120.78(17)
N2A C15A N1A 116.93(17)
C15A N1A C14A 122.74(16)
C15A N1A C1A 118.88(16)
C14A N1A C1A 117.75(15)
C15A N2A H2AC 120.0
C15A N2A H2AD 120.0
H2AC N2A H2AD 120.0
C12B C13B C14B 120.1(2)
C12B C13B H13B 120.0
C14B C13B H13B 120.0
C11B C12B C13B 120.0(2)
C11B C12B H12B 120.0
C13B C12B H12B 120.0
C10B C11B C12B 120.0(2)
C10B C11B H11B 120.0
C12B C11B H11B 120.0
C11B C10B C9B 121.5(2)
C11B C10B H10B 119.2
C9B C10B H10B 119.2
C14B C9B C10B 117.4(2)
C14B C9B C8B 122.38(18)
C10B C9B C8B 120.2(2)
C13B C14B C9B 120.92(19)
C13B C14B N1B 119.74(18)
C9B C14B N1B 119.26(17)
C7B C8B C9B 128.0(2)
C7B C8B H8BA 116.0
C9B C8B H8BA 116.0
C8B C7B C6B 127.3(2)
C8B C7B H7BA 116.3
C6B C7B H7BA 116.3
C1B C6B C5B 117.1(2)
C1B C6B C7B 122.52(18)
C5B C6B C7B 120.3(2)
C4B C5B C6B 121.3(2)
C4B C5B H5BA 119.4
C6B C5B H5BA 119.4
C5B C4B C3B 120.5(2)
C5B C4B H4BA 119.8
C3B C4B H4BA 119.8
C4B C3B C2B 119.9(2)
C4B C3B H3BA 120.1
C2B C3B H3BA 120.1
C1B C2B C3B 119.6(2)
C1B C2B H2BA 120.2
C3B C2B H2BA 120.2
C2B C1B C6B 121.54(18)
C2B C1B N1B 119.74(17)
C6B C1B N1B 118.72(17)
O1B C15B N2B 121.52(17)
O1B C15B N1B 120.97(16)
N2B C15B N1B 117.51(16)
C15B N1B C14B 121.27(15)
C15B N1B C1B 119.05(15)
C14B N1B C1B 117.35(14)
C15B N2B H2BC 120.0
C15B N2B H2BD 120.0
H2BC N2B H2BD 120.0
F3A C16A F2A 107.5(2)
F3A C16A F1A 106.4(2)
F2A C16A F1A 105.8(2)
F3A C16A C17A 112.7(2)
F2A C16A C17A 112.9(2)
F1A C16A C17A 111.0(2)
O2A C17A C16A 110.59(19)
O2A C17A H17A 109.5
C16A C17A H17A 109.5
O2A C17A H17B 109.5
C16A C17A H17B 109.5
H17A C17A H17B 108.1
C17A O2A H2AB 109.5
F3B C16B F2B 105.7(2)
F3B C16B F1B 106.32(19)
F2B C16B F1B 105.9(2)
F3B C16B C17B 113.7(2)
F2B C16B C17B 112.7(2)
F1B C16B C17B 111.9(2)
O2B C17B C16B 110.8(2)
O2B C17B H17C 109.5
C16B C17B H17C 109.5
O2B C17B H17D 109.5
C16B C17B H17D 109.5
H17C C17B H17D 108.1
C17B O2B H2BB 109.5

loop_
_geom_bond_atom_site_label_1
_geom_bond_atom_site_label_2
_geom_bond_distance
C13A C12A 1.382(3)
C13A C14A 1.393(3)
C13A H13A 0.9500
C12A C11A 1.381(3)
C12A H12A 0.9500
C11A C10A 1.374(3)
C11A H11A 0.9500
C10A C9A 1.397(3)
C10A H10A 0.9500
C9A C14A 1.398(3)
C9A C8A 1.466(3)
C14A N1A 1.427(2)
C8A C7A 1.329(3)
C8A H8AA 0.9500
C7A C6A 1.464(3)
C7A H7AA 0.9500
C6A C1A 1.393(3)
C6A C5A 1.401(3)
C5A C4A 1.373(3)
C5A H5AA 0.9500
C4A C3A 1.380(3)
C4A H4AA 0.9500
C3A C2A 1.388(3)
C3A H3AA 0.9500
C2A C1A 1.380(3)
C2A H2AA 0.9500
C1A N1A 1.440(2)
C15A O1A 1.233(2)
C15A N2A 1.346(2)
C15A N1A 1.374(2)
N2A H2AC 0.8800
N2A H2AD 0.8800
C13B C12B 1.379(3)
C13B C14B 1.385(3)
C13B H13B 0.9500
C12B C11B 1.375(4)
C12B H12B 0.9500
C11B C10B 1.373(4)
C11B H11B 0.9500
C10B C9B 1.400(3)
C10B H10B 0.9500
C9B C14B 1.396(3)
C9B C8B 1.459(3)
C14B N1B 1.430(2)
C8B C7B 1.335(3)
C8B H8BA 0.9500
C7B C6B 1.460(3)
C7B H7BA 0.9500
C6B C1B 1.398(3)
C6B C5B 1.403(3)
C5B C4B 1.373(4)
C5B H5BA 0.9500
C4B C3B 1.376(3)
C4B H4BA 0.9500
C3B C2B 1.385(3)
C3B H3BA 0.9500
C2B C1B 1.383(3)
C2B H2BA 0.9500
C1B N1B 1.437(2)
C15B O1B 1.247(2)
C15B N2B 1.334(2)
C15B N1B 1.369(2)
N2B H2BC 0.8800
N2B H2BD 0.8800
C16A F3A 1.317(3)
C16A F2A 1.329(3)
C16A F1A 1.337(3)
C16A C17A 1.472(3)
C17A O2A 1.409(3)
C17A H17A 0.9900
C17A H17B 0.9900
O2A H2AB 0.8400
C16B F3B 1.326(3)
C16B F2B 1.334(3)
C16B F1B 1.341(3)
C16B C17B 1.471(3)
C17B O2B 1.409(3)
C17B H17C 0.9900
C17B H17D 0.9900
O2B H2BB 0.8400

loop_
_geom_hbond_atom_site_label_D
_geom_hbond_atom_site_label_H
_geom_hbond_atom_site_label_A
_geom_hbond_site_symmetry_A
_geom_hbond_distance_DH
_geom_hbond_distance_HA
_geom_hbond_distance_DA
_geom_hbond_angle_DHA
N2A H2AC O1B . 0.88 2.05 2.905(2) 164
N2B H2BC O1A . 0.88 1.96 2.820(2) 167
N2B H2BD O2B 2_766 0.88 2.44 3.035(2) 125
O2A H2AB O1B . 0.84 1.80 2.6342(19) 169
O2B H2BB O2A . 0.84 1.86 2.698(2) 178
N2A H2AD F2A . 0.88 2.65 3.081(2) 111

loop_
_geom_torsion_atom_site_label_1
_geom_torsion_atom_site_label_2
_geom_torsion_atom_site_label_3
_geom_torsion_atom_site_label_4
_geom_torsion
C14A C13A C12A C11A 0.5(3)
C13A C12A C11A C10A 0.2(3)
C12A C11A C10A C9A 0.3(3)
C11A C10A C9A C14A -1.3(3)
C11A C10A C9A C8A 178.1(2)
C12A C13A C14A C9A -1.6(3)
C12A C13A C14A N1A 176.37(18)
C10A C9A C14A C13A 2.0(3)
C8A C9A C14A C13A -177.39(18)
C10A C9A C14A N1A -175.99(17)
C8A C9A C14A N1A 4.6(3)
C10A C9A C8A C7A -147.7(2)
C14A C9A C8A C7A 31.7(3)
C9A C8A C7A C6A -0.1(4)
C8A C7A C6A C1A -33.4(3)
C8A C7A C6A C5A 147.4(2)
C1A C6A C5A C4A 0.3(3)
C7A C6A C5A C4A 179.47(19)
C6A C5A C4A C3A -0.5(3)
C5A C4A C3A C2A 0.9(3)
C4A C3A C2A C1A -1.1(3)
C3A C2A C1A C6A 0.9(3)
C3A C2A C1A N1A -177.65(19)
C5A C6A C1A C2A -0.5(3)
C7A C6A C1A C2A -179.65(19)
C5A C6A C1A N1A 178.10(17)
C7A C6A C1A N1A -1.1(3)
O1A C15A N1A C14A -172.09(17)
N2A C15A N1A C14A 7.2(3)
O1A C15A N1A C1A -1.4(3)
N2A C15A N1A C1A 177.86(17)
C13A C14A N1A C15A -74.0(2)
C9A C14A N1A C15A 104.0(2)
C13A C14A N1A C1A 115.23(19)
C9A C14A N1A C1A -66.8(2)
C2A C1A N1A C15A 71.8(2)
C6A C1A N1A C15A -106.8(2)
C2A C1A N1A C14A -117.0(2)
C6A C1A N1A C14A 64.3(2)
C14B C13B C12B C11B -0.6(3)
C13B C12B C11B C10B 0.7(4)
C12B C11B C10B C9B -0.9(3)
C11B C10B C9B C14B 0.9(3)
C11B C10B C9B C8B 179.9(2)
C12B C13B C14B C9B 0.6(3)
C12B C13B C14B N1B -176.29(19)
C10B C9B C14B C13B -0.7(3)
C8B C9B C14B C13B -179.72(19)
C10B C9B C14B N1B 176.17(17)
C8B C9B C14B N1B -2.8(3)
C14B C9B C8B C7B -31.5(3)
C10B C9B C8B C7B 149.5(2)
C9B C8B C7B C6B -1.7(4)
C8B C7B C6B C1B 32.2(3)
C8B C7B C6B C5B -146.2(2)
C1B C6B C5B C4B -2.4(3)
C7B C6B C5B C4B 176.2(2)
C6B C5B C4B C3B 0.2(3)
C5B C4B C3B C2B 1.0(3)
C4B C3B C2B C1B 0.0(3)
C3B C2B C1B C6B -2.3(3)
C3B C2B C1B N1B 177.24(17)
C5B C6B C1B C2B 3.4(3)
C7B C6B C1B C2B -175.14(18)
C5B C6B C1B N1B -176.12(17)
C7B C6B C1B N1B 5.4(3)
O1B C15B N1B C14B 169.91(17)
N2B C15B N1B C14B -10.5(3)
O1B C15B N1B C1B 7.7(3)
N2B C15B N1B C1B -172.74(16)
C13B C14B N1B C15B 80.8(2)
C9B C14B N1B C15B -96.1(2)
C13B C14B N1B C1B -116.7(2)
C9B C14B N1B C1B 66.4(2)
C2B C1B N1B C15B -84.9(2)
C6B C1B N1B C15B 94.6(2)
C2B C1B N1B C14B 112.1(2)
C6B C1B N1B C14B -68.4(2)
F3A C16A C17A O2A -58.8(3)
F2A C16A C17A O2A 63.4(3)
F1A C16A C17A O2A -178.04(18)
F3B C16B C17B O2B -57.0(3)
F2B C16B C17B O2B 63.2(3)
F1B C16B C17B O2B -177.51(19)

loop_
_cod_related_entry_id
_cod_related_entry_database
_cod_related_entry_code
1 ChemSpider 30654811
